data_7213224
loop_
_publ_author_name
'Wr\'oblewski, Andrzej E.'
'Maniukiewicz, Waldemar'
'Karolczak, Wies\/lawa'

_publ_section_title
;
 Unusual reactivity of cis-2-benzoyl-1-benzyl-3-phenylaziridine with
 P-nucleophiles---ring opening vs. the Abramov reaction
;
_journal_issue 9
_journal_name_full 'Journal of the Chemical Society, Perkin Transactions 1'
_journal_page_first 1433
_journal_paper_doi 10.1039/a909521g
_journal_year 2000
_chemical_formula_moiety 'C31 H31 N2 O7 P'
_chemical_formula_sum 'C31 H31 N2 O7 P'
_chemical_formula_weight 574.55
_chemical_name_systematic
; 
Dimethyl N-(phenylmethyl)-N-[2'-phenyl-2'-(p-nitrobenzoyloxy)ethyl]
(amino)(phenyl)methylphosphonate
;
_space_group_IT_number 2
_symmetry_cell_setting triclinic
_symmetry_space_group_name_Hall '-P 1'
_symmetry_space_group_name_H-M 'P -1'
_atom_sites_solution_hydrogens geom
_atom_sites_solution_primary direct
_atom_sites_solution_secondary difmap
_audit_creation_method SHELXL-97
_cell_angle_alpha 94.170(10)
_cell_angle_beta 99.43(2)
_cell_angle_gamma 91.32(2)
_cell_formula_units_Z 2
_cell_length_a 9.479(2)
_cell_length_b 10.3420(10)
_cell_length_c 15.374(2)
_cell_measurement_reflns_used 25
_cell_measurement_temperature 293(2)
_cell_measurement_theta_max 25
_cell_measurement_theta_min 10
_cell_volume 1481.9(4)
_computing_cell_refinement 'KUMA KM-4 Manual (1996)'
_computing_data_collection 'KUMA KM-4 Manual (1996)'
_computing_data_reduction 'KUMA KM-4 Manual (1996)'
_computing_molecular_graphics 'PLATON (Spek, 1990)'
_computing_publication_material SHELXL-97
_computing_structure_refinement 'SHELXL-97 (Sheldrick, 1997)'
_computing_structure_solution 'SHELXS-97 (Sheldrick, 1990)'
_diffrn_ambient_temperature 293(2)
_diffrn_measured_fraction_theta_full 0.918
_diffrn_measured_fraction_theta_max 0.918
_diffrn_measurement_device_type 'KUMA KM-4 diffractometer'
_diffrn_measurement_method \w--2\q
_diffrn_radiation_monochromator graphite
_diffrn_radiation_source 'fine-focus sealed tube'
_diffrn_radiation_type CuK\a
_diffrn_radiation_wavelength 1.54178
_diffrn_reflns_av_R_equivalents 0.0409
_diffrn_reflns_av_sigmaI/netI 0.0395
_diffrn_reflns_limit_h_max 10
_diffrn_reflns_limit_h_min -10
_diffrn_reflns_limit_k_max 11
_diffrn_reflns_limit_k_min -11
_diffrn_reflns_limit_l_max 5
_diffrn_reflns_limit_l_min -18
_diffrn_reflns_number 6306
_diffrn_reflns_theta_full 65.09
_diffrn_reflns_theta_max 65.09
_diffrn_reflns_theta_min 2.92
_diffrn_standards_decay_% none
_diffrn_standards_interval_count 100
_diffrn_standards_number 3
_exptl_absorpt_coefficient_mu 1.236
_exptl_absorpt_correction_type none
_exptl_crystal_colour colourless
_exptl_crystal_density_diffrn 1.288
_exptl_crystal_density_method 'not measured'
_exptl_crystal_description Prism
_exptl_crystal_F_000 604
_exptl_crystal_size_max 0.35
_exptl_crystal_size_mid 0.30
_exptl_crystal_size_min 0.20
_refine_diff_density_max 0.341
_refine_diff_density_min -0.338
_refine_diff_density_rms 0.049
_refine_ls_extinction_coef 0.0032(6)
_refine_ls_extinction_expression Fc^*^=kFc[1+0.001xFc^2^\l^3^/sin(2\q)]^-1/4^
_refine_ls_extinction_method SHELXL
_refine_ls_goodness_of_fit_ref 1.006
_refine_ls_hydrogen_treatment mixed
_refine_ls_matrix_type full
_refine_ls_number_parameters 371
_refine_ls_number_reflns 4632
_refine_ls_number_restraints 0
_refine_ls_restrained_S_all 1.006
_refine_ls_R_factor_all 0.0763
_refine_ls_R_factor_gt 0.0546
_refine_ls_shift/su_max 0.002
_refine_ls_shift/su_mean 0.000
_refine_ls_structure_factor_coef Fsqd
_refine_ls_weighting_details 'w=1/[\s^2^(Fo^2^)+(0.1018P)^2^+0.5905P] where P=(Fo^2^+2Fc^2^)/3'
_refine_ls_weighting_scheme calc
_refine_ls_wR_factor_gt 0.1528
_refine_ls_wR_factor_ref 0.1736
_reflns_number_gt 3381
_reflns_number_total 4632
_reflns_threshold_expression >2sigma(I)
_cod_data_source_file a909521gsup1.cif
_cod_data_source_block 1
_cod_depositor_comments
;
The following automatic conversions were performed:

'_symmetry_cell_setting' value 'Triclinic' changed to 'triclinic'
according to /home/saulius/struct/CIF-dictionaries/cif_core.dic
dictionary named 'cif_core.dic' version 2.4.2 from 2011-04-26.

Automatic conversion script
Id: cif_fix_values 1891 2012-01-12 08:04:46Z andrius 

The following automatic conversions were performed:

'_refine_ls_weighting_scheme' value 'calc
w=1/[\s^2^(Fo^2^)+(0.1018P)^2^+0.5905P] where P=(Fo^2^+2Fc^2^)/3' was
changed to 'calc'. New tag '_refine_ls_weighting_details' was
created. The value of the new tag was set to
'w=1/[\s^2^(Fo^2^)+(0.1018P)^2^+0.5905P] where P=(Fo^2^+2Fc^2^)/3'.

Automatic conversion script
Id: cif_fix_values 3143 2015-03-26 13:38:13Z robertas 
;
_cod_database_code 7213224

loop_
_symmetry_equiv_pos_as_xyz
'x, y, z'
'-x, -y, -z'

loop_
_atom_site_label
_atom_site_type_symbol
_atom_site_fract_x
_atom_site_fract_y
_atom_site_fract_z
_atom_site_U_iso_or_equiv
_atom_site_adp_type
_atom_site_occupancy
_atom_site_calc_flag
_atom_site_refinement_flags
P P 0.23676(9) 0.46232(8) 0.13806(5) 0.0635(3) Uani 1 d .
O1 O 0.1440(3) 0.5673(2) 0.10993(14) 0.0802(7) Uani 1 d .
O2 O 0.2251(3) 0.3416(2) 0.06918(13) 0.0827(7) Uani 1 d .
O3 O 0.4006(3) 0.4965(3) 0.15689(18) 0.0977(8) Uani 1 d .
O4 O 0.1733(2) 0.77154(16) 0.28194(12) 0.0566(5) Uani 1 d .
O5 O 0.3042(3) 0.9122(2) 0.38117(15) 0.0927(8) Uani 1 d .
O6 O 0.5071(3) 1.2118(3) 0.0341(2) 0.1061(9) Uani 1 d .
O7 O 0.3465(4) 1.0992(3) -0.0554(2) 0.1077(10) Uani 1 d .
N1 N 0.2277(2) 0.49995(19) 0.31013(13) 0.0495(5) Uani 1 d .
N2 N 0.4106(4) 1.1290(3) 0.0177(2) 0.0819(9) Uani 1 d .
C1 C 0.2125(3) 0.3940(2) 0.23921(16) 0.0500(6) Uani 1 d .
H1 H 0.2952 0.3399 0.2543 0.060 Uiso 1 calc R
C2 C 0.0940(3) 0.5646(2) 0.31650(19) 0.0536(7) Uani 1 d .
H2 H 0.0431 0.5196 0.3558 0.064 Uiso 1 calc R
H3 H 0.0346 0.5586 0.2585 0.064 Uiso 1 calc R
C3 C 0.1164(3) 0.7066(2) 0.35045(17) 0.0513(6) Uani 1 d .
H4 H 0.1849 0.7155 0.4059 0.062 Uiso 1 calc R
C4 C 0.2635(3) 0.8716(2) 0.30589(18) 0.0558(7) Uani 1 d .
C5 C 0.2976(3) 0.4598(3) 0.39597(17) 0.0550(7) Uani 1 d .
H5 H 0.2423 0.3882 0.4126 0.066 Uiso 1 calc R
H6 H 0.2989 0.5313 0.4406 0.066 Uiso 1 calc R
C6 C 0.0807(3) 0.3023(2) 0.23145(18) 0.0538(7) Uani 1 d .
C7 C 0.0888(4) 0.1966(3) 0.2824(2) 0.0652(8) Uani 1 d .
H7 H 0.1731 0.1830 0.3205 0.078 Uiso 1 calc R
C8 C -0.0267(4) 0.1118(3) 0.2771(3) 0.0816(10) Uani 1 d .
H8 H -0.0202 0.0417 0.3120 0.098 Uiso 1 calc R
C9 C -0.1512(5) 0.1299(3) 0.2209(3) 0.0892(11) Uani 1 d .
H9 H -0.2285 0.0714 0.2164 0.107 Uiso 1 calc R
C10 C -0.1606(4) 0.2357(4) 0.1712(3) 0.0872(11) Uani 1 d .
H10 H -0.2451 0.2490 0.1332 0.105 Uiso 1 calc R
C11 C -0.0458(4) 0.3220(3) 0.1771(2) 0.0708(8) Uani 1 d .
H11 H -0.0541 0.3941 0.1441 0.085 Uiso 1 calc R
C12 C 0.4477(3) 0.4188(2) 0.39423(16) 0.0532(7) Uani 1 d .
C13 C 0.5449(4) 0.5013(3) 0.3658(2) 0.0703(8) Uani 1 d .
H13 H 0.5162 0.5825 0.3489 0.084 Uiso 1 calc R
C14 C 0.6822(4) 0.4662(4) 0.3620(2) 0.0859(11) Uani 1 d .
H14 H 0.7456 0.5235 0.3430 0.103 Uiso 1 calc R
C15 C 0.7261(4) 0.3476(4) 0.3859(2) 0.0845(10) Uani 1 d .
H15 H 0.8188 0.3235 0.3818 0.101 Uiso 1 calc R
C16 C 0.6354(4) 0.2643(3) 0.4158(2) 0.0777(10) Uani 1 d .
H16 H 0.6663 0.1837 0.4327 0.093 Uiso 1 calc R
C17 C 0.4943(4) 0.3004(3) 0.42113(19) 0.0674(8) Uani 1 d .
H17 H 0.4326 0.2444 0.4428 0.081 Uiso 1 calc R
C18 C -0.0228(3) 0.7660(2) 0.36342(17) 0.0505(6) Uani 1 d .
C19 C -0.0435(4) 0.8145(3) 0.4460(2) 0.0672(8) Uani 1 d .
H19 H 0.0300 0.8122 0.4940 0.081 Uiso 1 calc R
C20 C -0.1725(4) 0.8667(4) 0.4582(3) 0.0834(10) Uani 1 d .
H20 H -0.1853 0.8995 0.5142 0.100 Uiso 1 calc R
C21 C -0.2814(4) 0.8702(3) 0.3881(3) 0.0805(10) Uani 1 d .
H21 H -0.3687 0.9038 0.3967 0.097 Uiso 1 calc R
C22 C -0.2622(4) 0.8246(3) 0.3054(3) 0.0765(9) Uani 1 d .
H22 H -0.3356 0.8285 0.2575 0.092 Uiso 1 calc R
C23 C -0.1335(4) 0.7726(3) 0.2931(2) 0.0655(8) Uani 1 d .
H23 H -0.1210 0.7414 0.2367 0.079 Uiso 1 calc R
C24 C 0.3021(3) 0.9337(2) 0.22822(18) 0.0535(7) Uani 1 d .
C25 C 0.4013(3) 1.0368(3) 0.2441(2) 0.0614(7) Uani 1 d .
H25 H 0.4443 1.0622 0.3019 0.074 Uiso 1 calc R
C26 C 0.4365(3) 1.1016(3) 0.1760(2) 0.0655(8) Uani 1 d .
H26 H 0.5032 1.1707 0.1864 0.079 Uiso 1 calc R
C27 C 0.3710(4) 1.0619(3) 0.0922(2) 0.0655(8) Uani 1 d .
C28 C 0.2724(4) 0.9602(3) 0.0735(2) 0.0746(9) Uani 1 d .
H28 H 0.2296 0.9359 0.0156 0.090 Uiso 1 calc R
C29 C 0.2387(4) 0.8951(3) 0.1432(2) 0.0683(8) Uani 1 d .
H29 H 0.1730 0.8252 0.1325 0.082 Uiso 1 calc R
C30 C 0.1369(7) 0.3314(6) -0.0124(3) 0.165(3) Uani 1 d .
H30 H 0.1476 0.2484 -0.0424 0.198 Uiso 1 calc R
H31 H 0.1628 0.3988 -0.0472 0.198 Uiso 1 calc R
H32 H 0.0392 0.3400 -0.0043 0.198 Uiso 1 calc R
C31 C 0.4652(7) 0.5919(6) 0.1220(5) 0.159(2) Uani 1 d .
H33 H 0.5664 0.5924 0.1428 0.191 Uiso 1 calc R
H34 H 0.4283 0.6737 0.1395 0.191 Uiso 1 calc R
H35 H 0.4472 0.5780 0.0587 0.191 Uiso 1 calc R

loop_
_atom_site_aniso_label
_atom_site_aniso_U_11
_atom_site_aniso_U_22
_atom_site_aniso_U_33
_atom_site_aniso_U_23
_atom_site_aniso_U_13
_atom_site_aniso_U_12
P 0.0672(6) 0.0653(5) 0.0592(4) 0.0133(3) 0.0096(3) 0.0087(4)
O1 0.1020(19) 0.0650(12) 0.0724(13) 0.0178(10) 0.0037(12) 0.0181(12)
O2 0.0966(18) 0.0949(16) 0.0552(12) 0.0009(10) 0.0066(11) 0.0337(14)
O3 0.0662(17) 0.124(2) 0.1089(19) 0.0434(16) 0.0208(13) -0.0128(15)
O4 0.0683(14) 0.0425(9) 0.0604(10) -0.0001(7) 0.0187(9) -0.0107(9)
O5 0.123(2) 0.0878(16) 0.0633(13) -0.0038(11) 0.0163(13) -0.0478(15)
O6 0.097(2) 0.103(2) 0.135(2) 0.0513(18) 0.0488(18) 0.0002(18)
O7 0.149(3) 0.106(2) 0.0781(18) 0.0217(15) 0.0398(18) 0.0153(19)
N1 0.0489(14) 0.0417(10) 0.0583(12) 0.0042(9) 0.0099(9) 0.0035(9)
N2 0.092(2) 0.0749(18) 0.092(2) 0.0255(16) 0.0452(18) 0.0205(17)
C1 0.0483(16) 0.0410(12) 0.0601(15) 0.0038(10) 0.0063(11) 0.0050(11)
C2 0.0503(18) 0.0380(12) 0.0738(17) 0.0048(11) 0.0137(12) 0.0024(11)
C3 0.0588(18) 0.0412(13) 0.0561(14) 0.0054(10) 0.0159(12) 0.0000(12)
C4 0.0597(19) 0.0468(14) 0.0623(16) -0.0018(12) 0.0180(13) -0.0045(13)
C5 0.0594(19) 0.0504(14) 0.0562(15) 0.0050(11) 0.0125(12) 0.0018(12)
C6 0.0565(18) 0.0406(13) 0.0648(15) 0.0017(11) 0.0122(12) 0.0058(12)
C7 0.068(2) 0.0429(14) 0.085(2) 0.0047(13) 0.0145(15) 0.0025(14)
C8 0.084(3) 0.0484(16) 0.115(3) 0.0089(16) 0.025(2) -0.0047(17)
C9 0.079(3) 0.062(2) 0.126(3) -0.004(2) 0.021(2) -0.0191(18)
C10 0.066(2) 0.084(2) 0.103(3) -0.007(2) -0.0027(18) -0.0055(19)
C11 0.068(2) 0.0602(17) 0.079(2) 0.0018(14) 0.0002(15) -0.0102(16)
C12 0.0618(19) 0.0495(14) 0.0464(13) 0.0019(10) 0.0033(11) 0.0064(13)
C13 0.067(2) 0.0727(19) 0.0740(19) 0.0245(15) 0.0112(15) 0.0083(16)
C14 0.061(2) 0.115(3) 0.088(2) 0.033(2) 0.0167(17) 0.010(2)
C15 0.071(3) 0.102(3) 0.079(2) -0.0026(19) 0.0100(17) 0.017(2)
C16 0.085(3) 0.0571(17) 0.079(2) -0.0096(15) -0.0166(17) 0.0245(18)
C17 0.082(2) 0.0474(14) 0.0671(17) 0.0009(12) -0.0025(15) 0.0024(15)
C18 0.0584(18) 0.0335(11) 0.0618(15) 0.0059(10) 0.0155(12) 0.0002(11)
C19 0.073(2) 0.0650(17) 0.0679(17) 0.0106(14) 0.0185(15) 0.0143(16)
C20 0.093(3) 0.081(2) 0.087(2) 0.0123(18) 0.043(2) 0.020(2)
C21 0.066(2) 0.0609(18) 0.123(3) 0.0196(19) 0.033(2) 0.0143(17)
C22 0.063(2) 0.0582(17) 0.106(3) 0.0115(17) 0.0030(17) 0.0076(16)
C23 0.071(2) 0.0516(15) 0.0724(18) 0.0022(13) 0.0076(15) 0.0053(14)
C24 0.0551(18) 0.0426(13) 0.0673(16) 0.0017(11) 0.0244(13) 0.0014(12)
C25 0.0578(19) 0.0524(15) 0.0760(18) 0.0009(13) 0.0200(14) -0.0038(13)
C26 0.061(2) 0.0508(15) 0.091(2) 0.0096(14) 0.0309(16) -0.0019(14)
C27 0.073(2) 0.0532(15) 0.081(2) 0.0161(14) 0.0383(16) 0.0138(15)
C28 0.092(3) 0.071(2) 0.0639(18) 0.0042(14) 0.0228(16) 0.0007(18)
C29 0.084(2) 0.0560(16) 0.0668(18) -0.0025(13) 0.0234(15) -0.0113(15)
C30 0.189(6) 0.180(5) 0.094(3) -0.043(3) -0.056(3) 0.101(5)
C31 0.129(5) 0.155(5) 0.205(6) 0.064(5) 0.047(4) -0.045(4)

loop_
_atom_type_symbol
_atom_type_description
_atom_type_scat_dispersion_real
_atom_type_scat_dispersion_imag
_atom_type_scat_source
C C 0.0181 0.0091 'International Tables Vol C Tables 4.2.6.8 and 6.1.1.4'
H H 0.0000 0.0000 'International Tables Vol C Tables 4.2.6.8 and 6.1.1.4'
N N 0.0311 0.0180 'International Tables Vol C Tables 4.2.6.8 and 6.1.1.4'
O O 0.0492 0.0322 'International Tables Vol C Tables 4.2.6.8 and 6.1.1.4'
P P 0.2955 0.4335 'International Tables Vol C Tables 4.2.6.8 and 6.1.1.4'

loop_
_geom_angle_atom_site_label_1
_geom_angle_atom_site_label_2
_geom_angle_atom_site_label_3
_geom_angle
O1 P O3 116.04(15)
O1 P O2 114.25(13)
O3 P O2 102.90(16)
O1 P C1 116.80(13)
O3 P C1 101.06(13)
O2 P C1 103.81(12)
C30 O2 P 124.8(3)
C31 O3 P 125.2(4)
C4 O4 C3 118.6(2)
C2 N1 C5 112.1(2)
C2 N1 C1 113.2(2)
C5 N1 C1 112.86(19)
O7 N2 O6 123.8(3)
O7 N2 C27 118.4(4)
O6 N2 C27 117.8(4)
N1 C1 C6 116.3(2)
N1 C1 P 108.30(16)
C6 C1 P 114.86(18)
N1 C2 C3 113.1(2)
O4 C3 C18 108.7(2)
O4 C3 C2 105.9(2)
C18 C3 C2 111.3(2)
O5 C4 O4 124.2(3)
O5 C4 C24 123.8(3)
O4 C4 C24 112.0(2)
N1 C5 C12 112.4(2)
C11 C6 C7 118.7(3)
C11 C6 C1 122.5(2)
C7 C6 C1 118.7(3)
C8 C7 C6 120.6(3)
C9 C8 C7 120.4(3)
C8 C9 C10 119.3(4)
C11 C10 C9 120.6(4)
C6 C11 C10 120.4(3)
C17 C12 C13 118.0(3)
C17 C12 C5 122.0(3)
C13 C12 C5 120.0(2)
C14 C13 C12 121.5(3)
C15 C14 C13 120.2(4)
C16 C15 C14 120.5(3)
C15 C16 C17 119.8(3)
C12 C17 C16 120.0(3)
C19 C18 C23 118.3(3)
C19 C18 C3 120.6(3)
C23 C18 C3 121.1(2)
C18 C19 C20 120.6(3)
C21 C20 C19 120.2(3)
C22 C21 C20 120.1(3)
C21 C22 C23 119.8(3)
C22 C23 C18 121.1(3)
C29 C24 C25 120.1(3)
C29 C24 C4 122.0(3)
C25 C24 C4 117.8(3)
C26 C25 C24 120.7(3)
C25 C26 C27 118.0(3)
C28 C27 C26 123.2(3)
C28 C27 N2 118.2(3)
C26 C27 N2 118.6(3)
C27 C28 C29 118.1(3)
C24 C29 C28 119.9(3)

loop_
_geom_bond_atom_site_label_1
_geom_bond_atom_site_label_2
_geom_bond_distance
P O1 1.458(2)
P O3 1.560(3)
P O2 1.567(2)
P C1 1.800(3)
O2 C30 1.385(4)
O3 C31 1.340(5)
O4 C4 1.319(3)
O4 C3 1.457(3)
O5 C4 1.200(3)
O6 N2 1.221(4)
O7 N2 1.201(4)
N1 C2 1.460(3)
N1 C5 1.470(3)
N1 C1 1.475(3)
N2 C27 1.476(4)
C1 C6 1.535(4)
C2 C3 1.520(3)
C3 C18 1.505(4)
C4 C24 1.488(4)
C5 C12 1.497(4)
C6 C11 1.373(4)
C6 C7 1.387(4)
C7 C8 1.375(5)
C8 C9 1.369(5)
C9 C10 1.375(5)
C10 C11 1.379(5)
C12 C17 1.380(4)
C12 C13 1.385(4)
C13 C14 1.368(5)
C14 C15 1.361(5)
C15 C16 1.358(5)
C16 C17 1.411(5)
C18 C19 1.376(4)
C18 C23 1.385(4)
C19 C20 1.384(5)
C20 C21 1.368(5)
C21 C22 1.365(5)
C22 C23 1.380(5)
C24 C29 1.373(4)
C24 C25 1.386(4)
C25 C26 1.365(4)
C26 C27 1.366(5)
C27 C28 1.372(5)
C28 C29 1.383(4)
